data_2235036
loop_
_publ_author_name
'Al-Omar, Mohamed A.'
'Khalifa, Nagy M.'
'Ghabbour, Hazem A.'
'Chia, Tze Shyang'
'Fun, Hoong-Kun'

_publ_section_title
;
 (<i>E</i>)-2-Cyano-<i>N</i>'-(1,2,3,4-tetrahydronaphthalen-1-ylidene)acetohydrazide
;
_journal_coeditor_code HB6781
_journal_issue 6
_journal_name_full 'Acta Crystallographica Section E'
_journal_page_first o1740
_journal_paper_doi 10.1107/S160053681202106X
_journal_volume 68
_journal_year 2012
_chemical_formula_iupac 'C13 H13 N3 O'
_chemical_formula_moiety 'C13 H13 N3 O'
_chemical_formula_sum 'C13 H13 N3 O'
_chemical_formula_weight 227.26
_chemical_name_systematic
;
(<i>E</i>)-2-Cyano-<i>N</i>'-(1,2,3,4-tetrahydronaphthalen-1-
ylidene)acetohydrazide
;
_space_group_IT_number 2
_symmetry_cell_setting triclinic
_symmetry_space_group_name_Hall '-P 1'
_symmetry_space_group_name_H-M 'P -1'
_atom_sites_solution_hydrogens geom
_atom_sites_solution_primary direct
_atom_sites_solution_secondary difmap
_audit_creation_method SHELXL-97
_cell_angle_alpha 109.5890(10)
_cell_angle_beta 91.4050(10)
_cell_angle_gamma 93.2600(10)
_cell_formula_units_Z 2
_cell_length_a 7.64140(10)
_cell_length_b 7.67480(10)
_cell_length_c 10.5644(2)
_cell_measurement_reflns_used 2725
_cell_measurement_temperature 296(2)
_cell_measurement_theta_max 70.15
_cell_measurement_theta_min 5.81
_cell_volume 582.132(16)
_computing_cell_refinement 'SAINT (Bruker, 2009)'
_computing_data_collection 'APEX2 (Bruker, 2009)'
_computing_data_reduction 'SAINT (Bruker, 2009)'
_computing_molecular_graphics 'SHELXTL (Sheldrick, 2008)'
_computing_publication_material 'SHELXTL (Sheldrick, 2008) and PLATON (Spek, 2009)'
_computing_structure_refinement 'SHELXTL (Sheldrick, 2008)'
_computing_structure_solution 'SHELXTL (Sheldrick, 2008)'
_diffrn_ambient_temperature 296(2)
_diffrn_measured_fraction_theta_full 0.961
_diffrn_measured_fraction_theta_max 0.961
_diffrn_measurement_device_type 'Bruker SMART APEXII CCD'
_diffrn_measurement_method '\f and \w scans'
_diffrn_radiation_monochromator graphite
_diffrn_radiation_source 'fine-focus sealed tube'
_diffrn_radiation_type CuK\a
_diffrn_radiation_wavelength 1.54178
_diffrn_reflns_av_R_equivalents 0.0170
_diffrn_reflns_av_sigmaI/netI 0.0221
_diffrn_reflns_limit_h_max 8
_diffrn_reflns_limit_h_min -8
_diffrn_reflns_limit_k_max 9
_diffrn_reflns_limit_k_min -7
_diffrn_reflns_limit_l_max 12
_diffrn_reflns_limit_l_min -12
_diffrn_reflns_number 5749
_diffrn_reflns_theta_full 64.95
_diffrn_reflns_theta_max 64.95
_diffrn_reflns_theta_min 5.81
_diffrn_standards_number 0
_exptl_absorpt_coefficient_mu 0.687
_exptl_absorpt_correction_T_max 0.7706
_exptl_absorpt_correction_T_min 0.6869
_exptl_absorpt_correction_type multi-scan
_exptl_absorpt_process_details '(<i>SADABS</i>; Bruker, 2009)'
_exptl_crystal_colour colourless
_exptl_crystal_density_diffrn 1.297
_exptl_crystal_density_method 'not measured'
_exptl_crystal_description block
_exptl_crystal_F_000 240
_exptl_crystal_size_max 0.59
_exptl_crystal_size_mid 0.51
_exptl_crystal_size_min 0.40
_refine_diff_density_max 0.177
_refine_diff_density_min -0.173
_refine_ls_extinction_coef 0.030(3)
_refine_ls_extinction_expression Fc^*^=kFc[1+0.001xFc^2^\l^3^/sin(2\q)]^-1/4^
_refine_ls_extinction_method 'SHELXTL (Sheldrick, 2008)'
_refine_ls_goodness_of_fit_ref 1.049
_refine_ls_hydrogen_treatment mixed
_refine_ls_matrix_type full
_refine_ls_number_parameters 159
_refine_ls_number_reflns 1898
_refine_ls_number_restraints 0
_refine_ls_restrained_S_all 1.049
_refine_ls_R_factor_all 0.0448
_refine_ls_R_factor_gt 0.0427
_refine_ls_shift/su_max 0.000
_refine_ls_shift/su_mean 0.000
_refine_ls_structure_factor_coef Fsqd
_refine_ls_weighting_details 'calc w=1/[\s^2^(Fo^2^)+(0.0686P)^2^+0.0904P] where P=(Fo^2^+2Fc^2^)/3'
_refine_ls_weighting_scheme calc
_refine_ls_wR_factor_gt 0.1181
_refine_ls_wR_factor_ref 0.1204
_reflns_number_gt 1762
_reflns_number_total 1898
_reflns_threshold_expression I>2\s(I)
_cod_data_source_file hb6781.cif
_cod_data_source_block I
_cod_original_cell_volume 582.132(15)
_cod_database_code 2235036
_cod_database_fobs_code 2235036

loop_
_symmetry_equiv_pos_as_xyz
'x, y, z'
'-x, -y, -z'

loop_
_atom_site_type_symbol
_atom_site_label
_atom_site_fract_x
_atom_site_fract_y
_atom_site_fract_z
_atom_site_U_iso_or_equiv
_atom_site_adp_type
_atom_site_calc_flag
_atom_site_refinement_flags
_atom_site_occupancy
_atom_site_symmetry_multiplicity
O O1 0.19129(16) 0.4167(2) 0.53245(10) 0.0798(4) Uani d . 1 1
N N1 0.07938(15) 0.36666(18) 0.32370(11) 0.0530(3) Uani d . 1 1
N N2 0.10531(14) 0.29801(15) 0.18782(10) 0.0456(3) Uani d . 1 1
N N3 0.5764(3) 0.2338(4) 0.5360(2) 0.1264(9) Uani d . 1 1
C C1 -0.02329(16) 0.29510(17) 0.10641(13) 0.0419(3) Uani d . 1 1
C C2 -0.20191(18) 0.3606(2) 0.14809(15) 0.0531(4) Uani d . 1 1
H H2A -0.1954 0.4950 0.1788 0.064 Uiso calc R 1 1
H H2B -0.2357 0.3218 0.2230 0.064 Uiso calc R 1 1
C C3 -0.34209(18) 0.2862(2) 0.03515(16) 0.0590(4) Uani d . 1 1
H H3A -0.3665 0.1544 0.0168 0.071 Uiso calc R 1 1
H H3B -0.4494 0.3470 0.0632 0.071 Uiso calc R 1 1
C C4 -0.28501(19) 0.3183(2) -0.09133(16) 0.0583(4) Uani d . 1 1
H H4A -0.2742 0.4504 -0.0759 0.070 Uiso calc R 1 1
H H4B -0.3738 0.2621 -0.1629 0.070 Uiso calc R 1 1
C C5 -0.11171(18) 0.23730(19) -0.13436(14) 0.0491(4) Uani d . 1 1
C C6 0.01244(16) 0.22607(16) -0.03809(12) 0.0416(3) Uani d . 1 1
C C7 0.17256(17) 0.15242(19) -0.08101(14) 0.0478(3) Uani d . 1 1
H H7A 0.2555 0.1441 -0.0177 0.057 Uiso calc R 1 1
C C8 0.2098(2) 0.0923(2) -0.21424(15) 0.0575(4) Uani d . 1 1
H H8A 0.3170 0.0438 -0.2407 0.069 Uiso calc R 1 1
C C9 0.0876(2) 0.1038(2) -0.30948(15) 0.0636(4) Uani d . 1 1
H H9A 0.1122 0.0629 -0.4001 0.076 Uiso calc R 1 1
C C10 -0.0706(2) 0.1761(2) -0.26907(15) 0.0613(4) Uani d . 1 1
H H10A -0.1520 0.1842 -0.3334 0.074 Uiso calc R 1 1
C C11 0.20438(19) 0.3556(2) 0.41121(14) 0.0547(4) Uani d . 1 1
C C12 0.3655(2) 0.2592(2) 0.35112(15) 0.0619(4) Uani d . 1 1
H H12A 0.3304 0.1361 0.2892 0.074 Uiso calc R 1 1
H H12B 0.4251 0.3284 0.3011 0.074 Uiso calc R 1 1
C C13 0.4837(2) 0.2454(3) 0.45556(17) 0.0712(5) Uani d . 1 1
H H1N1 -0.010(3) 0.434(3) 0.3642(19) 0.078(5) Uiso d . 1 1

loop_
_atom_site_aniso_label
_atom_site_aniso_U_11
_atom_site_aniso_U_22
_atom_site_aniso_U_33
_atom_site_aniso_U_12
_atom_site_aniso_U_13
_atom_site_aniso_U_23
O1 0.0795(8) 0.1259(11) 0.0388(6) 0.0515(7) 0.0104(5) 0.0263(6)
N1 0.0473(7) 0.0739(8) 0.0390(6) 0.0203(6) 0.0055(5) 0.0178(5)
N2 0.0432(6) 0.0558(7) 0.0378(6) 0.0092(5) 0.0022(4) 0.0148(5)
N3 0.0968(14) 0.189(2) 0.0923(14) 0.0546(15) -0.0274(11) 0.0414(14)
C1 0.0377(7) 0.0438(7) 0.0456(7) 0.0036(5) 0.0000(5) 0.0167(5)
C2 0.0420(7) 0.0643(9) 0.0538(8) 0.0104(6) 0.0054(6) 0.0195(7)
C3 0.0374(7) 0.0665(9) 0.0744(10) 0.0053(6) -0.0015(6) 0.0255(8)
C4 0.0441(8) 0.0667(9) 0.0653(9) 0.0060(6) -0.0122(6) 0.0245(7)
C5 0.0452(7) 0.0495(7) 0.0512(8) 0.0002(6) -0.0089(6) 0.0164(6)
C6 0.0395(7) 0.0401(6) 0.0429(7) 0.0007(5) -0.0037(5) 0.0117(5)
C7 0.0438(7) 0.0517(7) 0.0450(7) 0.0076(6) -0.0041(5) 0.0122(6)
C8 0.0544(8) 0.0603(9) 0.0503(8) 0.0106(7) 0.0047(6) 0.0078(7)
C9 0.0711(10) 0.0723(10) 0.0396(7) 0.0049(8) -0.0002(7) 0.0089(7)
C10 0.0632(9) 0.0711(10) 0.0466(8) 0.0019(7) -0.0144(7) 0.0174(7)
C11 0.0542(8) 0.0729(9) 0.0398(7) 0.0209(7) 0.0061(6) 0.0197(6)
C12 0.0528(8) 0.0840(11) 0.0442(8) 0.0228(7) 0.0006(6) 0.0127(7)
C13 0.0574(9) 0.0923(12) 0.0596(9) 0.0241(8) -0.0055(8) 0.0175(9)

loop_
_atom_type_symbol
_atom_type_description
_atom_type_scat_dispersion_real
_atom_type_scat_dispersion_imag
_atom_type_scat_source
C C 0.0181 0.0091 'International Tables Vol C Tables 4.2.6.8 and 6.1.1.4'
H H 0.0000 0.0000 'International Tables Vol C Tables 4.2.6.8 and 6.1.1.4'
N N 0.0311 0.0180 'International Tables Vol C Tables 4.2.6.8 and 6.1.1.4'
O O 0.0492 0.0322 'International Tables Vol C Tables 4.2.6.8 and 6.1.1.4'

loop_
_geom_angle_atom_site_label_1
_geom_angle_atom_site_label_2
_geom_angle_atom_site_label_3
_geom_angle
C11 N1 N2 119.64(11)
C11 N1 H1N1 112.9(12)
N2 N1 H1N1 127.0(12)
C1 N2 N1 117.97(11)
N2 C1 C6 116.02(11)
N2 C1 C2 124.94(12)
C6 C1 C2 119.01(11)
C1 C2 C3 112.97(12)
C1 C2 H2A 109.0
C3 C2 H2A 109.0
C1 C2 H2B 109.0
C3 C2 H2B 109.0
H2A C2 H2B 107.8
C4 C3 C2 111.41(12)
C4 C3 H3A 109.3
C2 C3 H3A 109.3
C4 C3 H3B 109.3
C2 C3 H3B 109.3
H3A C3 H3B 108.0
C3 C4 C5 111.56(12)
C3 C4 H4A 109.3
C5 C4 H4A 109.3
C3 C4 H4B 109.3
C5 C4 H4B 109.3
H4A C4 H4B 108.0
C10 C5 C6 118.76(13)
C10 C5 C4 121.04(12)
C6 C5 C4 120.20(13)
C7 C6 C5 118.82(12)
C7 C6 C1 120.57(11)
C5 C6 C1 120.59(11)
C8 C7 C6 121.36(12)
C8 C7 H7A 119.3
C6 C7 H7A 119.3
C7 C8 C9 119.94(13)
C7 C8 H8A 120.0
C9 C8 H8A 120.0
C10 C9 C8 119.50(14)
C10 C9 H9A 120.3
C8 C9 H9A 120.3
C9 C10 C5 121.62(13)
C9 C10 H10A 119.2
C5 C10 H10A 119.2
O1 C11 N1 122.97(13)
O1 C11 C12 120.79(13)
N1 C11 C12 116.23(12)
C13 C12 C11 110.54(13)
C13 C12 H12A 109.5
C11 C12 H12A 109.5
C13 C12 H12B 109.5
C11 C12 H12B 109.5
H12A C12 H12B 108.1
N3 C13 C12 179.4(2)

loop_
_geom_bond_atom_site_label_1
_geom_bond_atom_site_label_2
_geom_bond_distance
O1 C11 1.2163(17)
N1 C11 1.3389(18)
N1 N2 1.3770(15)
N1 H1N1 0.90(2)
N2 C1 1.2841(16)
N3 C13 1.122(2)
C1 C6 1.4766(18)
C1 C2 1.5061(18)
C2 C3 1.519(2)
C2 H2A 0.9700
C2 H2B 0.9700
C3 C4 1.508(2)
C3 H3A 0.9700
C3 H3B 0.9700
C4 C5 1.510(2)
C4 H4A 0.9700
C4 H4B 0.9700
C5 C10 1.391(2)
C5 C6 1.4009(18)
C6 C7 1.3986(19)
C7 C8 1.369(2)
C7 H7A 0.9300
C8 C9 1.383(2)
C8 H8A 0.9300
C9 C10 1.376(2)
C9 H9A 0.9300
C10 H10A 0.9300
C11 C12 1.5140(19)
C12 C13 1.444(2)
C12 H12A 0.9700
C12 H12B 0.9700

loop_
_geom_hbond_atom_site_label_D
_geom_hbond_atom_site_label_H
_geom_hbond_atom_site_label_A
_geom_hbond_site_symmetry_A
_geom_hbond_distance_DH
_geom_hbond_distance_HA
_geom_hbond_distance_DA
_geom_hbond_angle_DHA
_geom_hbond_publ_flag
N1 H1N1 O1 2_566 0.91(2) 1.96(2) 2.8640(17) 174.7(19) yes
C10 H10A N3 1_454 0.93 2.58 3.491(3) 167 yes
C2 H2A Cg1 2_565 0.97 2.80 3.6775(17) 152 yes

loop_
_geom_torsion_atom_site_label_1
_geom_torsion_atom_site_label_2
_geom_torsion_atom_site_label_3
_geom_torsion_atom_site_label_4
_geom_torsion
C11 N1 N2 C1 173.62(13)
N1 N2 C1 C6 178.06(11)
N1 N2 C1 C2 -0.3(2)
N2 C1 C2 C3 -161.63(13)
C6 C1 C2 C3 20.06(18)
C1 C2 C3 C4 -50.51(17)
C2 C3 C4 C5 55.23(17)
C3 C4 C5 C10 151.26(14)
C3 C4 C5 C6 -30.03(18)
C10 C5 C6 C7 -0.5(2)
C4 C5 C6 C7 -179.24(12)
C10 C5 C6 C1 177.98(12)
C4 C5 C6 C1 -0.76(19)
N2 C1 C6 C7 5.94(18)
C2 C1 C6 C7 -175.60(12)
N2 C1 C6 C5 -172.51(11)
C2 C1 C6 C5 5.95(18)
C5 C6 C7 C8 0.2(2)
C1 C6 C7 C8 -178.26(12)
C6 C7 C8 C9 0.0(2)
C7 C8 C9 C10 0.1(2)
C8 C9 C10 C5 -0.4(3)
C6 C5 C10 C9 0.6(2)
C4 C5 C10 C9 179.32(15)
N2 N1 C11 O1 178.53(15)
N2 N1 C11 C12 -2.2(2)
O1 C11 C12 C13 3.3(2)
N1 C11 C12 C13 -175.97(15)

loop_
_cod_related_entry_id
_cod_related_entry_database
_cod_related_entry_code
1 ChemSpider 7929974
